data_7029283
loop_
_publ_author_name
'Bae, Hye Jin'
'Kim, Hyungjun'
'Lee, Kang Mun'
'Kim, Taewon'
'Lee, Yoon Sup'
'Do, Youngkyu'
'Lee, Min Hyung'

_publ_section_title
;
 Through-space charge transfer and emission color tuning of di-o-carborane
 substituted benzene.
;
_journal_issue 13
_journal_name_full 'Dalton transactions (Cambridge, England : 2003)'
_journal_page_first 4978
_journal_page_last 4985
_journal_paper_doi 10.1039/c3dt52465e
_journal_volume 43
_journal_year 2014
_chemical_formula_moiety C26H44B20N2
_chemical_formula_sum 'C26 H44 B20 N2'
_chemical_formula_weight 600.83
_chemical_name_systematic
; 
 ? 
;
_space_group_IT_number 14
_symmetry_cell_setting monoclinic
_symmetry_space_group_name_Hall '-P 2ybc'
_symmetry_space_group_name_H-M 'P 1 21/c 1'
_atom_sites_solution_hydrogens geom
_atom_sites_solution_primary direct
_atom_sites_solution_secondary difmap
_audit_creation_method SHELXL-97
_cell_angle_alpha 90.00
_cell_angle_beta 102.535(10)
_cell_angle_gamma 90.00
_cell_formula_units_Z 4
_cell_length_a 17.770(4)
_cell_length_b 13.153(3)
_cell_length_c 15.181(4)
_cell_measurement_reflns_used 4825
_cell_measurement_temperature 296(2)
_cell_measurement_theta_max 23.02
_cell_measurement_theta_min 1.17
_cell_volume 3463.7(14)
_computing_cell_refinement 'Bruker APEX II'
_computing_data_collection 'Bruker APEX II'
_computing_data_reduction 'Bruker APEX II'
_computing_molecular_graphics ORTEP3
_computing_publication_material 'Bruker SHELXTL'
_computing_structure_refinement 'SHELXL-97 (Sheldrick, 1997)'
_computing_structure_solution 'SHELXS-97 (Sheldrick, 1990)'
_diffrn_ambient_temperature 296(2)
_diffrn_measured_fraction_theta_full 0.997
_diffrn_measured_fraction_theta_max 0.997
_diffrn_measurement_device_type 'CCD area detector'
_diffrn_measurement_method 'phi and omega scans'
_diffrn_radiation_monochromator graphite
_diffrn_radiation_source 'fine-focus sealed tube'
_diffrn_radiation_type MoK\a
_diffrn_radiation_wavelength 0.71073
_diffrn_reflns_av_R_equivalents 0.1126
_diffrn_reflns_av_sigmaI/netI 0.0488
_diffrn_reflns_limit_h_max 19
_diffrn_reflns_limit_h_min -19
_diffrn_reflns_limit_k_max 14
_diffrn_reflns_limit_k_min -14
_diffrn_reflns_limit_l_max 16
_diffrn_reflns_limit_l_min -16
_diffrn_reflns_number 38848
_diffrn_reflns_theta_full 23.02
_diffrn_reflns_theta_max 23.02
_diffrn_reflns_theta_min 1.17
_exptl_absorpt_coefficient_mu 0.057
_exptl_absorpt_correction_T_max 0.941
_exptl_absorpt_correction_T_min 0.930
_exptl_absorpt_correction_type multi-scan
_exptl_absorpt_process_details SADABS
_exptl_crystal_colour yellow
_exptl_crystal_density_diffrn 1.152
_exptl_crystal_density_method 'not measured'
_exptl_crystal_description platy
_exptl_crystal_F_000 1256
_exptl_crystal_size_max 0.3
_exptl_crystal_size_mid 0.2
_exptl_crystal_size_min 0.15
_refine_diff_density_max 0.156
_refine_diff_density_min -0.188
_refine_diff_density_rms 0.037
_refine_ls_extinction_method none
_refine_ls_goodness_of_fit_ref 1.012
_refine_ls_hydrogen_treatment mixed
_refine_ls_matrix_type full
_refine_ls_number_parameters 437
_refine_ls_number_reflns 4825
_refine_ls_number_restraints 0
_refine_ls_restrained_S_all 1.012
_refine_ls_R_factor_all 0.0931
_refine_ls_R_factor_gt 0.0488
_refine_ls_shift/su_max 0.009
_refine_ls_shift/su_mean 0.001
_refine_ls_structure_factor_coef Fsqd
_refine_ls_weighting_details 'calc w=1/[\s^2^(Fo^2^)+(0.0700P)^2^+0.8316P] where P=(Fo^2^+2Fc^2^)/3'
_refine_ls_weighting_scheme calc
_refine_ls_wR_factor_gt 0.1182
_refine_ls_wR_factor_ref 0.1441
_reflns_number_gt 3055
_reflns_number_total 4825
_reflns_threshold_expression >2sigma(I)
_cod_data_source_file c3dt52465e.txt
_cod_data_source_block 4
_cod_depositor_comments
;
The following automatic conversions were performed:

'_symmetry_cell_setting' value 'Monoclinic' changed to 'monoclinic'
according to
/usr/data/users/saulius/crontab/automatic-downloads/current/RSC/lib/dictionaries/cif_core.dic
dictionary named 'cif_core.dic' version 2.4.2 from 2011-04-26.

Automatic conversion script
Id: cif_fix_values 2281 2013-09-26 08:29:07Z andrius 
;
_cod_original_cell_volume 3463.7(15)
_cod_original_sg_symbol_H-M P2(1)/c
_cod_database_code 7029283

loop_
_symmetry_equiv_pos_as_xyz
'x, y, z'
'-x, y+1/2, -z+1/2'
'-x, -y, -z'
'x, -y-1/2, z-1/2'

loop_
_atom_site_label
_atom_site_type_symbol
_atom_site_fract_x
_atom_site_fract_y
_atom_site_fract_z
_atom_site_U_iso_or_equiv
_atom_site_adp_type
_atom_site_occupancy
_atom_site_symmetry_multiplicity
_atom_site_calc_flag
_atom_site_refinement_flags
C1 C 0.34757(13) 0.5959(2) 0.15780(16) 0.0436(7) Uani 1 1 d .
C2 C 0.42092(13) 0.63645(19) 0.10246(16) 0.0417(6) Uani 1 1 d .
C3 C 0.45972(13) 0.56199(18) 0.05022(15) 0.0383(6) Uani 1 1 d .
C4 C 0.43505(14) 0.5522(2) -0.04254(16) 0.0474(7) Uani 1 1 d .
H5 H 0.3913 0.5869 -0.0723 0.057 Uiso 1 1 calc R
C5 C 0.52511(14) 0.5090(2) 0.09130(16) 0.0477(7) Uani 1 1 d .
H4 H 0.5429 0.5144 0.1534 0.057 Uiso 1 1 calc R
C6 C 0.32177(13) 0.4879(2) 0.15045(16) 0.0422(6) Uani 1 1 d .
C7 C 0.36475(15) 0.4093(2) 0.19709(18) 0.0537(7) Uani 1 1 d .
H7 H 0.4130 0.4234 0.2330 0.064 Uiso 1 1 calc R
C8 C 0.33795(16) 0.3110(2) 0.19169(19) 0.0585(8) Uani 1 1 d .
H8 H 0.3689 0.2605 0.2238 0.070 Uiso 1 1 calc R
C9 C 0.26574(15) 0.2844(2) 0.13948(17) 0.0478(7) Uani 1 1 d .
C10 C 0.22192(15) 0.3641(2) 0.09393(17) 0.0511(7) Uani 1 1 d .
H10 H 0.1730 0.3505 0.0594 0.061 Uiso 1 1 calc R
C11 C 0.24918(14) 0.4623(2) 0.09869(17) 0.0497(7) Uani 1 1 d .
H11 H 0.2185 0.5130 0.0666 0.060 Uiso 1 1 calc R
N N 0.24029(14) 0.18569(19) 0.13210(17) 0.0635(7) Uani 1 1 d .
C12 C 0.2883(2) 0.1045(3) 0.1779(3) 0.0892(11) Uani 1 1 d .
H12A H 0.3370 0.1051 0.1602 0.134 Uiso 1 1 calc R
H12B H 0.2632 0.0404 0.1619 0.134 Uiso 1 1 calc R
H12C H 0.2965 0.1142 0.2419 0.134 Uiso 1 1 calc R
C13 C 0.16713(17) 0.1584(2) 0.07460(19) 0.0704(9) Uani 1 1 d .
H13A H 0.1260 0.1881 0.0978 0.106 Uiso 1 1 calc R
H13B H 0.1618 0.0857 0.0731 0.106 Uiso 1 1 calc R
H13C H 0.1650 0.1832 0.0146 0.106 Uiso 1 1 calc R
B1 B 0.35547(17) 0.6663(3) 0.2546(2) 0.0520(9) Uani 1 1 d .
H1 H 0.3408 0.6365 0.3165 0.062 Uiso 1 1 calc R
B2 B 0.28375(19) 0.6935(3) 0.1557(2) 0.0546(9) Uani 1 1 d .
H2 H 0.2220 0.6816 0.1528 0.066 Uiso 1 1 calc R
B3 B 0.33642(19) 0.7942(3) 0.2191(2) 0.0612(10) Uani 1 1 d .
H3 H 0.3091 0.8480 0.2579 0.073 Uiso 1 1 calc R
B4 B 0.43306(18) 0.7520(3) 0.2583(2) 0.0551(9) Uani 1 1 d .
H4A H 0.4688 0.7777 0.3229 0.066 Uiso 1 1 calc R
B5 B 0.43950(17) 0.6270(2) 0.21841(19) 0.0461(8) Uani 1 1 d .
H5A H 0.4789 0.5695 0.2557 0.055 Uiso 1 1 calc R
B6 B 0.32557(17) 0.6699(2) 0.0608(2) 0.0473(8) Uani 1 1 d .
H6 H 0.2917 0.6402 -0.0034 0.057 Uiso 1 1 calc R
B7 B 0.31667(19) 0.7965(3) 0.0982(2) 0.0585(9) Uani 1 1 d .
H7A H 0.2762 0.8510 0.0584 0.070 Uiso 1 1 calc R
B8 B 0.40904(18) 0.8341(3) 0.1629(2) 0.0588(9) Uani 1 1 d .
H8A H 0.4286 0.9136 0.1655 0.071 Uiso 1 1 calc R
B9 B 0.47314(18) 0.7309(2) 0.1630(2) 0.0491(8) Uani 1 1 d .
H9 H 0.5349 0.7428 0.1656 0.059 Uiso 1 1 calc R
B10 B 0.40200(17) 0.7583(2) 0.0642(2) 0.0506(8) Uani 1 1 d .
H10A H 0.4168 0.7879 0.0023 0.061 Uiso 1 1 calc R
C14 C 0.03821(15) 0.09253(19) 0.75369(16) 0.0460(7) Uani 1 1 d .
C15 C -0.03321(14) 0.04792(18) 0.80802(15) 0.0408(6) Uani 1 1 d .
C16 C -0.01285(12) 0.02442(18) 0.90769(15) 0.0344(6) Uani 1 1 d .
C17 C -0.03985(13) 0.08660(19) 0.96789(15) 0.0418(6) Uani 1 1 d .
H17 H -0.0668 0.1455 0.9469 0.050 Uiso 1 1 calc R
C18 C 0.02738(13) -0.06256(19) 0.94140(16) 0.0413(6) Uani 1 1 d .
H18 H 0.0463 -0.1053 0.9024 0.050 Uiso 1 1 calc R
C19 C 0.11885(15) 0.1087(2) 0.80575(16) 0.0451(7) Uani 1 1 d .
C20 C 0.14547(16) 0.2066(2) 0.82811(17) 0.0529(7) Uani 1 1 d .
H20 H 0.1116 0.2609 0.8128 0.063 Uiso 1 1 calc R
C21 C 0.22047(17) 0.2263(2) 0.87229(19) 0.0599(8) Uani 1 1 d .
H21 H 0.2360 0.2932 0.8850 0.072 Uiso 1 1 calc R
C22 C 0.27345(17) 0.1477(3) 0.89821(19) 0.0607(8) Uani 1 1 d .
C23 C 0.24655(17) 0.0489(3) 0.8756(2) 0.0682(9) Uani 1 1 d .
H23 H 0.2799 -0.0057 0.8919 0.082 Uiso 1 1 calc R
C24 C 0.17179(16) 0.0305(2) 0.8297(2) 0.0598(8) Uani 1 1 d .
H24 H 0.1565 -0.0360 0.8145 0.072 Uiso 1 1 calc R
N2 N 0.34772(15) 0.1659(2) 0.94426(19) 0.0818(8) Uani 1 1 d .
C25 C 0.37274(19) 0.2685(3) 0.9695(2) 0.0968(13) Uani 1 1 d .
H25A H 0.3706 0.3084 0.9161 0.145 Uiso 1 1 calc R
H25B H 0.4247 0.2672 1.0044 0.145 Uiso 1 1 calc R
H25C H 0.3395 0.2979 1.0047 0.145 Uiso 1 1 calc R
C26 C 0.4023(2) 0.0835(3) 0.9690(3) 0.1088(14) Uani 1 1 d .
H26A H 0.3841 0.0379 1.0092 0.163 Uiso 1 1 calc R
H26B H 0.4515 0.1106 0.9985 0.163 Uiso 1 1 calc R
H26C H 0.4074 0.0473 0.9157 0.163 Uiso 1 1 calc R
B11 B -0.09757(17) -0.0245(2) 0.73516(19) 0.0491(8) Uani 1 1 d .
H11A H -0.1275 -0.0903 0.7563 0.059 Uiso 1 1 calc R
B12 B 0.00226(18) -0.0289(2) 0.73351(19) 0.0470(8) Uani 1 1 d .
H12 H 0.0378 -0.0966 0.7552 0.056 Uiso 1 1 calc R
B13 B -0.0676(2) -0.0233(3) 0.6309(2) 0.0609(10) Uani 1 1 d .
H13 H -0.0783 -0.0881 0.5841 0.073 Uiso 1 1 calc R
B14 B -0.1436(2) 0.0579(3) 0.6481(2) 0.0622(10) Uani 1 1 d .
H14 H -0.2037 0.0463 0.6121 0.075 Uiso 1 1 calc R
B15 B -0.11991(18) 0.1015(2) 0.7617(2) 0.0515(8) Uani 1 1 d .
H15 H -0.1644 0.1186 0.7998 0.062 Uiso 1 1 calc R
B16 B 0.0179(2) 0.0495(3) 0.6440(2) 0.0581(9) Uani 1 1 d .
H16 H 0.0624 0.0324 0.6059 0.070 Uiso 1 1 calc R
B17 B -0.0725(2) 0.1047(3) 0.5920(2) 0.0667(10) Uani 1 1 d .
H17A H -0.0870 0.1238 0.5198 0.080 Uiso 1 1 calc R
B18 B -0.1034(2) 0.1817(3) 0.6739(2) 0.0629(10) Uani 1 1 d .
H18A H -0.1373 0.2514 0.6550 0.076 Uiso 1 1 calc R
B19 B -0.03327(18) 0.1725(2) 0.7764(2) 0.0485(8) Uani 1 1 d .
H19 H -0.0205 0.2349 0.8256 0.058 Uiso 1 1 calc R
B20 B -0.0043(2) 0.1755(3) 0.6712(2) 0.0579(9) Uani 1 1 d .
H20A H 0.0263 0.2413 0.6508 0.070 Uiso 1 1 calc R

loop_
_atom_site_aniso_label
_atom_site_aniso_U_11
_atom_site_aniso_U_22
_atom_site_aniso_U_33
_atom_site_aniso_U_23
_atom_site_aniso_U_13
_atom_site_aniso_U_12
C1 0.0350(14) 0.0538(18) 0.0410(14) -0.0035(13) 0.0058(11) -0.0004(13)
C2 0.0385(14) 0.0462(17) 0.0407(14) -0.0041(12) 0.0092(12) -0.0036(12)
C3 0.0360(14) 0.0417(16) 0.0358(14) -0.0015(12) 0.0047(11) -0.0059(12)
C4 0.0410(15) 0.0593(19) 0.0389(16) -0.0008(13) 0.0022(12) 0.0060(13)
C5 0.0461(16) 0.0632(19) 0.0317(14) -0.0059(13) 0.0038(12) 0.0029(14)
C6 0.0374(15) 0.0494(18) 0.0393(15) -0.0027(13) 0.0073(12) -0.0032(13)
C7 0.0470(17) 0.056(2) 0.0520(17) -0.0007(15) -0.0020(13) -0.0034(15)
C8 0.0523(18) 0.055(2) 0.0625(19) 0.0078(15) -0.0012(15) 0.0006(15)
C9 0.0458(17) 0.053(2) 0.0459(16) -0.0006(14) 0.0137(13) -0.0060(15)
C10 0.0389(15) 0.060(2) 0.0513(17) -0.0024(15) 0.0027(13) -0.0077(15)
C11 0.0391(15) 0.056(2) 0.0512(16) 0.0025(14) 0.0039(13) -0.0013(14)
N 0.0603(16) 0.0534(18) 0.0748(17) -0.0029(13) 0.0101(13) -0.0119(14)
C12 0.084(2) 0.058(2) 0.126(3) 0.009(2) 0.024(2) -0.005(2)
C13 0.080(2) 0.075(2) 0.0604(19) -0.0078(16) 0.0229(17) -0.0288(18)
B1 0.0465(19) 0.067(2) 0.0429(18) -0.0112(16) 0.0113(15) 0.0008(17)
B2 0.0441(19) 0.060(2) 0.058(2) -0.0051(17) 0.0085(16) 0.0050(16)
B3 0.055(2) 0.063(2) 0.066(2) -0.0150(18) 0.0137(18) 0.0039(18)
B4 0.055(2) 0.059(2) 0.0502(19) -0.0150(17) 0.0081(16) -0.0027(17)
B5 0.0417(17) 0.057(2) 0.0362(17) -0.0040(15) 0.0020(14) -0.0044(15)
B6 0.0418(18) 0.050(2) 0.0470(18) 0.0006(15) 0.0025(14) 0.0022(15)
B7 0.058(2) 0.051(2) 0.063(2) -0.0081(17) 0.0052(17) 0.0055(17)
B8 0.056(2) 0.054(2) 0.064(2) -0.0118(18) 0.0077(17) -0.0007(17)
B9 0.0467(18) 0.052(2) 0.0469(18) -0.0098(15) 0.0058(15) -0.0094(16)
B10 0.0496(19) 0.045(2) 0.0542(19) -0.0023(16) 0.0041(16) -0.0026(16)
C14 0.0599(17) 0.0434(17) 0.0380(14) 0.0026(12) 0.0179(13) -0.0056(13)
C15 0.0466(15) 0.0399(16) 0.0357(14) 0.0004(11) 0.0083(12) -0.0028(12)
C16 0.0341(13) 0.0353(15) 0.0327(13) 0.0008(12) 0.0048(11) -0.0045(12)
C17 0.0456(15) 0.0397(16) 0.0385(15) 0.0038(12) 0.0057(12) 0.0064(12)
C18 0.0457(15) 0.0407(16) 0.0378(15) -0.0020(12) 0.0097(12) 0.0026(13)
C19 0.0501(17) 0.0459(18) 0.0426(15) -0.0019(13) 0.0174(13) -0.0067(14)
C20 0.060(2) 0.0473(19) 0.0538(17) 0.0013(14) 0.0165(15) -0.0067(15)
C21 0.063(2) 0.058(2) 0.0633(19) -0.0071(16) 0.0226(16) -0.0201(18)
C22 0.051(2) 0.077(2) 0.0596(19) -0.0064(17) 0.0229(15) -0.0118(19)
C23 0.0488(19) 0.067(2) 0.090(2) -0.0015(18) 0.0181(17) 0.0037(17)
C24 0.0537(19) 0.051(2) 0.078(2) -0.0060(16) 0.0208(16) -0.0002(16)
N2 0.0519(18) 0.100(2) 0.091(2) -0.0072(18) 0.0119(15) -0.0181(17)
C25 0.069(2) 0.142(4) 0.089(3) -0.048(2) 0.0361(19) -0.040(2)
C26 0.057(2) 0.142(4) 0.123(3) 0.015(3) 0.009(2) 0.000(2)
B11 0.0537(19) 0.051(2) 0.0394(17) -0.0041(15) 0.0023(15) -0.0107(16)
B12 0.063(2) 0.042(2) 0.0371(17) -0.0028(14) 0.0146(15) -0.0057(15)
B13 0.080(2) 0.062(2) 0.0381(18) -0.0025(16) 0.0062(17) -0.0133(19)
B14 0.069(2) 0.069(2) 0.0407(18) 0.0061(17) -0.0071(16) -0.0069(19)
B15 0.0482(19) 0.055(2) 0.0466(18) 0.0075(16) -0.0014(15) 0.0044(16)
B16 0.082(2) 0.059(2) 0.0349(17) -0.0003(16) 0.0167(17) -0.0085(19)
B17 0.090(3) 0.067(3) 0.0363(18) 0.0081(17) 0.0010(18) -0.009(2)
B18 0.076(2) 0.059(2) 0.0456(19) 0.0131(17) -0.0030(18) 0.0041(19)
B19 0.059(2) 0.0369(19) 0.0483(18) 0.0059(15) 0.0090(16) 0.0010(15)
B20 0.081(2) 0.049(2) 0.0433(18) 0.0107(16) 0.0124(17) -0.0046(18)

loop_
_atom_type_symbol
_atom_type_description
_atom_type_scat_dispersion_real
_atom_type_scat_dispersion_imag
_atom_type_scat_source
C C 0.0033 0.0016 'International Tables Vol C Tables 4.2.6.8 and 6.1.1.4'
H H 0.0000 0.0000 'International Tables Vol C Tables 4.2.6.8 and 6.1.1.4'
B B 0.0013 0.0007 'International Tables Vol C Tables 4.2.6.8 and 6.1.1.4'
N N 0.0061 0.0033 'International Tables Vol C Tables 4.2.6.8 and 6.1.1.4'

loop_
_geom_angle_atom_site_label_1
_geom_angle_atom_site_label_2
_geom_angle_atom_site_label_3
_geom_angle
_geom_angle_site_symmetry_1
_geom_angle_site_symmetry_3
C6 C1 B2 121.5(2) . .
C6 C1 B1 123.0(2) . .
B2 C1 B1 62.72(17) . .
C6 C1 B6 117.5(2) . .
B2 C1 B6 62.41(17) . .
B1 C1 B6 112.7(2) . .
C6 C1 B5 120.1(2) . .
B2 C1 B5 112.1(2) . .
B1 C1 B5 61.84(16) . .
B6 C1 B5 109.2(2) . .
C6 C1 C2 119.70(19) . .
B2 C1 C2 108.5(2) . .
B1 C1 C2 108.11(19) . .
B6 C1 C2 59.01(15) . .
B5 C1 C2 58.64(14) . .
C3 C2 B9 119.9(2) . .
C3 C2 B10 120.3(2) . .
B9 C2 B10 62.77(17) . .
C3 C2 B5 118.6(2) . .
B9 C2 B5 62.55(17) . .
B10 C2 B5 113.2(2) . .
C3 C2 B6 119.53(19) . .
B9 C2 B6 112.8(2) . .
B10 C2 B6 62.21(17) . .
B5 C2 B6 110.29(19) . .
C3 C2 C1 121.09(19) . .
B9 C2 C1 109.54(18) . .
B10 C2 C1 109.29(19) . .
B5 C2 C1 59.57(14) . .
B6 C2 C1 59.31(15) . .
C5 C3 C4 117.4(2) . .
C5 C3 C2 121.5(2) . .
C4 C3 C2 120.8(2) . .
C5 C4 C3 120.7(2) 3_665 .
C3 C5 C4 121.9(2) . 3_665
C7 C6 C11 116.5(2) . .
C7 C6 C1 123.2(2) . .
C11 C6 C1 120.2(2) . .
C8 C7 C6 121.8(2) . .
C7 C8 C9 122.2(3) . .
N C9 C10 122.1(2) . .
N C9 C8 121.9(3) . .
C10 C9 C8 115.9(3) . .
C11 C10 C9 121.8(2) . .
C10 C11 C6 121.8(2) . .
C9 N C13 121.5(3) . .
C9 N C12 120.7(2) . .
C13 N C12 117.8(3) . .
C1 B1 B4 106.8(2) . .
C1 B1 B3 106.0(2) . .
B4 B1 B3 60.22(19) . .
C1 B1 B5 59.74(15) . .
B4 B1 B5 59.64(17) . .
B3 B1 B5 107.4(2) . .
C1 B1 B2 58.42(16) . .
B4 B1 B2 107.9(2) . .
B3 B1 B2 59.97(19) . .
B5 B1 B2 107.0(2) . .
C1 B2 B7 107.1(2) . .
C1 B2 B3 106.2(2) . .
B7 B2 B3 60.52(19) . .
C1 B2 B1 58.86(16) . .
B7 B2 B1 108.4(2) . .
B3 B2 B1 59.84(19) . .
C1 B2 B6 59.58(16) . .
B7 B2 B6 59.85(18) . .
B3 B2 B6 107.7(2) . .
B1 B2 B6 107.3(2) . .
B8 B3 B1 108.4(2) . .
B8 B3 B2 108.2(2) . .
B1 B3 B2 60.19(18) . .
B8 B3 B4 60.23(19) . .
B1 B3 B4 59.77(18) . .
B2 B3 B4 107.8(2) . .
B8 B3 B7 60.27(18) . .
B1 B3 B7 108.0(2) . .
B2 B3 B7 59.69(19) . .
B4 B3 B7 108.0(2) . .
B5 B4 B9 60.36(17) . .
B5 B4 B1 60.31(17) . .
B9 B4 B1 108.9(2) . .
B5 B4 B3 107.8(2) . .
B9 B4 B3 107.8(2) . .
B1 B4 B3 60.01(19) . .
B5 B4 B8 107.9(2) . .
B9 B4 B8 59.86(18) . .
B1 B4 B8 108.2(2) . .
B3 B4 B8 59.71(19) . .
C2 B5 C1 61.79(14) . .
C2 B5 B4 105.7(2) . .
C1 B5 B4 106.1(2) . .
C2 B5 B9 57.99(15) . .
C1 B5 B9 107.7(2) . .
B4 B5 B9 59.91(18) . .
C2 B5 B1 107.9(2) . .
C1 B5 B1 58.42(15) . .
B4 B5 B1 60.06(18) . .
B9 B5 B1 108.3(2) . .
C2 B6 C1 61.69(15) . .
C2 B6 B7 105.6(2) . .
C1 B6 B7 105.8(2) . .
C2 B6 B10 58.36(16) . .
C1 B6 B10 108.1(2) . .
B7 B6 B10 59.96(18) . .
C2 B6 B2 107.2(2) . .
C1 B6 B2 58.01(16) . .
B7 B6 B2 59.83(18) . .
B10 B6 B2 108.1(2) . .
B2 B7 B6 60.32(18) . .
B2 B7 B10 108.6(2) . .
B6 B7 B10 60.09(17) . .
B2 B7 B8 107.6(2) . .
B6 B7 B8 107.4(2) . .
B10 B7 B8 59.92(18) . .
B2 B7 B3 59.79(19) . .
B6 B7 B3 107.5(2) . .
B10 B7 B3 107.6(2) . .
B8 B7 B3 59.37(18) . .
B9 B8 B3 107.9(2) . .
B9 B8 B10 59.96(17) . .
B3 B8 B10 108.2(2) . .
B9 B8 B4 59.65(18) . .
B3 B8 B4 60.06(19) . .
B10 B8 B4 107.7(2) . .
B9 B8 B7 107.5(2) . .
B3 B8 B7 60.36(19) . .
B10 B8 B7 59.69(18) . .
B4 B8 B7 107.9(2) . .
C2 B9 B4 106.7(2) . .
C2 B9 B8 106.5(2) . .
B4 B9 B8 60.49(18) . .
C2 B9 B10 59.05(16) . .
B4 B9 B10 108.7(2) . .
B8 B9 B10 60.29(18) . .
C2 B9 B5 59.46(16) . .
B4 B9 B5 59.72(18) . .
B8 B9 B5 107.9(2) . .
B10 B9 B5 107.7(2) . .
C2 B10 B9 58.19(16) . .
C2 B10 B7 106.4(2) . .
B9 B10 B7 107.9(2) . .
C2 B10 B6 59.42(16) . .
B9 B10 B6 106.9(2) . .
B7 B10 B6 59.95(18) . .
C2 B10 B8 105.4(2) . .
B9 B10 B8 59.75(18) . .
B7 B10 B8 60.39(18) . .
B6 B10 B8 107.7(2) . .
C19 C14 B20 121.1(2) . .
C19 C14 B16 122.3(2) . .
B20 C14 B16 62.24(18) . .
C19 C14 B12 120.1(2) . .
B20 C14 B12 112.0(2) . .
B16 C14 B12 62.06(16) . .
C19 C14 B19 117.8(2) . .
B20 C14 B19 62.22(17) . .
B16 C14 B19 112.4(2) . .
B12 C14 B19 109.7(2) . .
C19 C14 C15 120.43(18) . .
B20 C14 C15 108.0(2) . .
B16 C14 C15 108.84(19) . .
B12 C14 C15 59.75(15) . .
B19 C14 C15 58.41(15) . .
C16 C15 B11 121.2(2) . .
C16 C15 B15 119.8(2) . .
B11 C15 B15 62.73(17) . .
C16 C15 B19 117.6(2) . .
B11 C15 B19 113.3(2) . .
B15 C15 B19 62.69(17) . .
C16 C15 B12 119.5(2) . .
B11 C15 B12 62.46(17) . .
B15 C15 B12 113.3(2) . .
B19 C15 B12 110.72(19) . .
C16 C15 C14 119.90(19) . .
B11 C15 C14 109.51(18) . .
B15 C15 C14 110.44(19) . .
B19 C15 C14 60.28(15) . .
B12 C15 C14 59.12(15) . .
C18 C16 C17 117.9(2) . .
C18 C16 C15 122.1(2) . .
C17 C16 C15 119.8(2) . .
C18 C17 C16 121.2(2) 3_557 .
C17 C18 C16 120.9(2) 3_557 .
C24 C19 C20 116.6(3) . .
C24 C19 C14 123.4(2) . .
C20 C19 C14 119.9(2) . .
C21 C20 C19 122.3(3) . .
C20 C21 C22 121.3(3) . .
N2 C22 C21 121.9(3) . .
N2 C22 C23 121.7(3) . .
C21 C22 C23 116.4(3) . .
C24 C23 C22 121.7(3) . .
C23 C24 C19 121.7(3) . .
C22 N2 C25 120.2(3) . .
C22 N2 C26 121.1(3) . .
C25 N2 C26 118.7(3) . .
C15 B11 B14 106.3(2) . .
C15 B11 B15 58.68(16) . .
B14 B11 B15 60.40(18) . .
C15 B11 B13 106.6(2) . .
B14 B11 B13 60.50(19) . .
B15 B11 B13 108.7(2) . .
C15 B11 B12 59.71(15) . .
B14 B11 B12 108.1(2) . .
B15 B11 B12 107.9(2) . .
B13 B11 B12 59.70(17) . .
C14 B12 C15 61.13(15) . .
C14 B12 B13 106.3(2) . .
C15 B12 B13 105.4(2) . .
C14 B12 B16 58.93(16) . .
C15 B12 B16 107.5(2) . .
B13 B12 B16 59.91(18) . .
C14 B12 B11 107.4(2) . .
C15 B12 B11 57.83(16) . .
B13 B12 B11 60.02(17) . .
B16 B12 B11 108.3(2) . .
B12 B13 B16 60.18(17) . .
B12 B13 B11 60.28(17) . .
B16 B13 B11 108.7(2) . .
B12 B13 B17 107.8(2) . .
B16 B13 B17 60.3(2) . .
B11 B13 B17 107.6(2) . .
B12 B13 B14 107.8(2) . .
B16 B13 B14 108.5(2) . .
B11 B13 B14 59.50(18) . .
B17 B13 B14 59.9(2) . .
B11 B14 B15 59.89(18) . .
B11 B14 B17 108.0(2) . .
B15 B14 B17 108.0(2) . .
B11 B14 B13 60.00(18) . .
B15 B14 B13 107.9(2) . .
B17 B14 B13 59.9(2) . .
B11 B14 B18 107.2(2) . .
B15 B14 B18 59.63(18) . .
B17 B14 B18 59.9(2) . .
B13 B14 B18 107.3(3) . .
C15 B15 B11 58.60(16) . .
C15 B15 B19 58.81(16) . .
B11 B15 B19 106.9(2) . .
C15 B15 B18 105.9(2) . .
B11 B15 B18 107.7(2) . .
B19 B15 B18 60.03(18) . .
C15 B15 B14 105.7(2) . .
B11 B15 B14 59.71(18) . .
B19 B15 B14 108.0(2) . .
B18 B15 B14 60.41(19) . .
C14 B16 B13 106.3(2) . .
C14 B16 B20 58.54(17) . .
B13 B16 B20 107.7(3) . .
C14 B16 B12 59.02(16) . .
B13 B16 B12 59.90(18) . .
B20 B16 B12 106.6(2) . .
C14 B16 B17 105.9(2) . .
B13 B16 B17 60.1(2) . .
B20 B16 B17 59.9(2) . .
B12 B16 B17 107.5(2) . .
B20 B17 B14 108.0(2) . .
B20 B17 B13 107.1(2) . .
B14 B17 B13 60.2(2) . .
B20 B17 B18 59.8(2) . .
B14 B17 B18 60.3(2) . .
B13 B17 B18 107.8(2) . .
B20 B17 B16 59.75(19) . .
B14 B17 B16 108.2(2) . .
B13 B17 B16 59.58(19) . .
B18 B17 B16 107.9(2) . .
B15 B18 B20 108.5(2) . .
B15 B18 B19 59.98(17) . .
B20 B18 B19 60.32(18) . .
B15 B18 B17 108.2(3) . .
B20 B18 B17 60.0(2) . .
B19 B18 B17 108.0(2) . .
B15 B18 B14 59.96(18) . .
B20 B18 B14 107.8(3) . .
B19 B18 B14 107.6(2) . .
B17 B18 B14 59.8(2) . .
C15 B19 C14 61.31(15) . .
C15 B19 B15 58.50(16) . .
C14 B19 B15 107.9(2) . .
C15 B19 B18 105.6(2) . .
C14 B19 B18 105.8(2) . .
B15 B19 B18 59.99(18) . .
C15 B19 B20 106.9(2) . .
C14 B19 B20 58.02(16) . .
B15 B19 B20 108.1(2) . .
B18 B19 B20 59.82(19) . .
C14 B20 B16 59.21(17) . .
C14 B20 B18 107.2(2) . .
B16 B20 B18 108.7(2) . .
C14 B20 B17 106.8(2) . .
B16 B20 B17 60.3(2) . .
B18 B20 B17 60.2(2) . .
C14 B20 B19 59.75(16) . .
B16 B20 B19 108.0(2) . .
B18 B20 B19 59.86(18) . .
B17 B20 B19 107.9(2) . .

loop_
_geom_bond_atom_site_label_1
_geom_bond_atom_site_label_2
_geom_bond_distance
_geom_bond_site_symmetry_2
C1 C6 1.490(4) .
C1 B2 1.709(4) .
C1 B1 1.717(4) .
C1 B6 1.737(4) .
C1 B5 1.740(4) .
C1 C2 1.779(3) .
C2 C3 1.517(3) .
C2 B9 1.697(4) .
C2 B10 1.713(4) .
C2 B5 1.724(4) .
C2 B6 1.732(4) .
C3 C5 1.382(3) .
C3 C4 1.387(3) .
C4 C5 1.387(3) 3_665
C5 C4 1.387(3) 3_665
C6 C7 1.386(4) .
C6 C11 1.398(3) .
C7 C8 1.374(4) .
C8 C9 1.398(4) .
C9 N 1.371(3) .
C9 C10 1.397(4) .
C10 C11 1.375(4) .
N C13 1.445(3) .
N C12 1.446(4) .
B1 B4 1.772(5) .
B1 B3 1.776(5) .
B1 B5 1.777(4) .
B1 B2 1.782(4) .
B2 B7 1.777(5) .
B2 B3 1.779(5) .
B2 B6 1.785(4) .
B3 B8 1.774(5) .
B3 B4 1.780(5) .
B3 B7 1.791(5) .
B4 B5 1.765(5) .
B4 B9 1.768(4) .
B4 B8 1.783(5) .
B5 B9 1.776(4) .
B6 B7 1.777(5) .
B6 B10 1.780(4) .
B7 B10 1.777(5) .
B7 B8 1.790(5) .
B8 B9 1.772(5) .
B8 B10 1.781(4) .
B9 B10 1.776(4) .
C14 C19 1.494(3) .
C14 B20 1.709(4) .
C14 B16 1.721(4) .
C14 B12 1.723(4) .
C14 B19 1.740(4) .
C14 C15 1.758(3) .
C15 C16 1.509(3) .
C15 B11 1.700(4) .
C15 B15 1.701(4) .
C15 B19 1.707(4) .
C15 B12 1.734(4) .
C16 C18 1.387(3) .
C16 C17 1.387(3) .
C17 C18 1.383(3) 3_557
C18 C17 1.383(3) 3_557
C19 C24 1.388(4) .
C19 C20 1.388(4) .
C20 C21 1.380(4) .
C21 C22 1.396(4) .
C22 N2 1.374(4) .
C22 C23 1.401(4) .
C23 C24 1.381(4) .
N2 C25 1.446(4) .
N2 C26 1.448(4) .
B11 B14 1.767(4) .
B11 B15 1.770(5) .
B11 B13 1.776(4) .
B11 B12 1.780(4) .
B12 B13 1.770(4) .
B12 B16 1.775(4) .
B13 B16 1.770(5) .
B13 B17 1.780(5) .
B13 B14 1.785(5) .
B14 B15 1.779(4) .
B14 B17 1.779(5) .
B14 B18 1.787(5) .
B15 B19 1.773(4) .
B15 B18 1.773(5) .
B16 B20 1.773(5) .
B16 B17 1.783(5) .
B17 B20 1.776(5) .
B17 B18 1.781(5) .
B18 B20 1.773(5) .
B18 B19 1.774(4) .
B19 B20 1.782(4) .
